data_7059109
loop_
_publ_author_name
'Jana, Oishi'
'Mani, Ganesan'

_publ_section_title
;
 New types of Cu and Ag clusters supported by the pyrrole-based NNN-pincer
 type ligand
;
_journal_issue 17
_journal_name_full 'New Journal of Chemistry'
_journal_page_first 9361
_journal_paper_doi 10.1039/C7NJ01009E
_journal_volume 41
_journal_year 2017
_chemical_formula_moiety 'C32 H40 Cu N10'
_chemical_formula_sum 'C32 H40 Cu N10'
_chemical_formula_weight 628.28
_space_group_crystal_system orthorhombic
_space_group_IT_number 43
_space_group_name_Hall 'F 2 -2d'
_space_group_name_H-M_alt 'F d d 2'
_atom_sites_solution_hydrogens geom
_audit_creation_date 2017-05-09
_audit_creation_method
;
Olex2 1.2-dev
(compiled 2017.03.14 svn.r3397 for OlexSys, GUI svn.r3563)
;
_audit_update_record
;
2017-07-12 deposited with the CCDC.
2017-08-02 downloaded from the CCDC.
;
_cell_angle_alpha 90
_cell_angle_beta 90
_cell_angle_gamma 90
_cell_formula_units_Z 16
_cell_length_a 22.391(5)
_cell_length_b 34.918(8)
_cell_length_c 16.505(4)
_cell_measurement_reflns_used 25651
_cell_measurement_temperature 298(2)
_cell_measurement_theta_max 24.997
_cell_measurement_theta_min 2.959
_cell_volume 12904(5)
_computing_molecular_graphics 'Olex2 (Dolomanov et al., 2009)'
_computing_publication_material 'Olex2 (Dolomanov et al., 2009)'
_computing_structure_refinement 'ShelXL (Sheldrick, 2015)'
_computing_structure_solution sir92
_diffrn_ambient_temperature 298.03
_diffrn_measured_fraction_theta_full 0.998
_diffrn_measured_fraction_theta_max 0.998
_diffrn_measurement_device_type 'Bruker-APEX-II CCD area detector'
_diffrn_measurement_method hemisphere
_diffrn_radiation_type MoK\a
_diffrn_radiation_wavelength 0.71073
_diffrn_reflns_av_R_equivalents 0.0386
_diffrn_reflns_av_unetI/netI 0.0382
_diffrn_reflns_Laue_measured_fraction_full 0.998
_diffrn_reflns_Laue_measured_fraction_max 0.998
_diffrn_reflns_limit_h_max 26
_diffrn_reflns_limit_h_min -26
_diffrn_reflns_limit_k_max 41
_diffrn_reflns_limit_k_min -41
_diffrn_reflns_limit_l_max 19
_diffrn_reflns_limit_l_min -14
_diffrn_reflns_number 25651
_diffrn_reflns_point_group_measured_fraction_full 0.999
_diffrn_reflns_point_group_measured_fraction_max 0.999
_diffrn_reflns_theta_full 24.997
_diffrn_reflns_theta_max 24.997
_diffrn_reflns_theta_min 2.959
_exptl_absorpt_coefficient_mu 0.715
_exptl_absorpt_correction_type multi-scan
_exptl_absorpt_process_details sadabs
_exptl_crystal_colour Brown
_exptl_crystal_density_diffrn 1.294
_exptl_crystal_description Block
_exptl_crystal_F_000 5296
_exptl_crystal_size_max 0.209
_exptl_crystal_size_mid 0.15
_exptl_crystal_size_min 0.12
_exptl_transmission_factor_max 0.7457
_exptl_transmission_factor_min 0.5271
_refine_diff_density_max 0.128
_refine_diff_density_min -0.452
_refine_diff_density_rms 0.034
_refine_ls_abs_structure_details
;
 Refined as an inversion twin.
;
_refine_ls_abs_structure_Flack 0.45(2)
_refine_ls_extinction_method none
_refine_ls_goodness_of_fit_ref 1.047
_refine_ls_hydrogen_treatment constr
_refine_ls_matrix_type full
_refine_ls_number_parameters 587
_refine_ls_number_reflns 4717
_refine_ls_number_restraints 337
_refine_ls_restrained_S_all 1.026
_refine_ls_R_factor_all 0.0373
_refine_ls_R_factor_gt 0.0281
_refine_ls_shift/su_max 0.000
_refine_ls_shift/su_mean 0.000
_refine_ls_structure_factor_coef Fsqd
_refine_ls_weighting_details 'w=1/[\s^2^(Fo^2^)+(0.0345P)^2^+3.2654P] where P=(Fo^2^+2Fc^2^)/3'
_refine_ls_weighting_scheme calc
_refine_ls_wR_factor_gt 0.0667
_refine_ls_wR_factor_ref 0.0716
_reflns_Friedel_coverage 0.928
_reflns_Friedel_fraction_full 0.999
_reflns_Friedel_fraction_max 0.999
_reflns_number_gt 4035
_reflns_number_total 4717
_reflns_threshold_expression 'I > 2\s(I)'
_cod_data_source_file c7nj01009e2.cif
_cod_data_source_block cunnn
_cod_original_cell_volume 12904(6)
_cod_database_code 7059109
_shelx_shelxl_version_number 2014/7
_shelx_space_group_comment
;
The symmetry employed for this shelxl refinement is uniquely defined
by the following loop, which should always be used as a source of
symmetry information in preference to the above space-group names.
They are only intended as comments.
;
_shelx_estimated_absorpt_t_max 0.919
_shelx_estimated_absorpt_t_min 0.865
_olex2_refinement_description
;
1. Twinned data refinement
 Scales: 0.55(3)
 0.45(3)
2. Fixed Uiso
 At 1.2 times of:
  All C(H) groups, All C(H,H) groups
 At 1.5 times of:
  All C(H,H,H) groups
3. Rigid body (RIGU) restrains
 C1, H1A, H1B, H1C, C2, C3, H3, C4, C5, H5A, H5B, H5C, C6, H6A, H6B, C7, C8,
 H8, C9, H9, C10, C11, H11A, H11B, C12, C13, H13A, H13B, H13C, C14, H14, C15,
 C16, H16A, H16B, H16C, N1, N2, N3B, N4, N5
 with sigma for 1-2 distances of 0.004 and sigma for 1-3 distances of 0.004
 C1A, H1AA, H1AB, H1AC, C2A, C3A, H3A, N1A, C4A, N2A, C5A, H5AA, H5AB, H5AC,
 C6A, H6AA, H6AB, N5A, C7A, C10A, C15A, N4A, C8A, H8A, C9A, H9A, C11A, H11C,
 H11D, C14A, H14A, C16A, H16D, H16E, H16F, C12A, C13A, H13D, H13E, H13F, N3A
 with sigma for 1-2 distances of 0.004 and sigma for 1-3 distances of 0.004
4. Others
 Fixed Sof: C1(0.5) H1A(0.5) H1B(0.5) H1C(0.5) C2(0.5) C3(0.5) H3(0.5) C4(0.5)
 C5(0.5) H5A(0.5) H5B(0.5) H5C(0.5) C6(0.5) H6A(0.5) H6B(0.5) C7(0.5) C8(0.5)
 H8(0.5) C9(0.5) H9(0.5) C10(0.5) C11(0.5) H11A(0.5) H11B(0.5) C12(0.5)
 C13(0.5) H13A(0.5) H13B(0.5) H13C(0.5) C14(0.5) H14(0.5) C15(0.5) C16(0.5)
 H16A(0.5) H16B(0.5) H16C(0.5) N1(0.5) N2(0.5) N3B(0.5) N4(0.5) N5(0.5)
 C1A(0.5) H1AA(0.5) H1AB(0.5) H1AC(0.5) C2A(0.5) C3A(0.5) H3A(0.5) N1A(0.5)
 C4A(0.5) N2A(0.5) C5A(0.5) H5AA(0.5) H5AB(0.5) H5AC(0.5) C6A(0.5) H6AA(0.5)
 H6AB(0.5) N5A(0.5) C7A(0.5) C10A(0.5) C15A(0.5) N4A(0.5) C8A(0.5) H8A(0.5)
 C9A(0.5) H9A(0.5) C11A(0.5) H11C(0.5) H11D(0.5) C14A(0.5) H14A(0.5) C16A(0.5)
 H16D(0.5) H16E(0.5) H16F(0.5) C12A(0.5) C13A(0.5) H13D(0.5) H13E(0.5)
 H13F(0.5) N3A(0.5)
5.a Secondary CH2 refined with riding coordinates:
 C6(H6A,H6B), C11(H11A,H11B), C22(H22A,H22B), C27(H27A,H27B), C6A(H6AA,H6AB),
 C11A(H11C,H11D)
5.b Me refined with riding coordinates:
 C17(H17A,H17B,H17C), C21(H21A,H21B,H21C), C29(H29A,H29B,H29C), C32(H32A,H32B,
 H32C)
5.c Aromatic/amide H refined with riding coordinates:
 C3(H3), C8(H8), C9(H9), C14(H14), C19(H19), C24(H24), C25(H25), C30(H30),
 C3A(H3A), C8A(H8A), C9A(H9A), C14A(H14A)
5.d Idealised Me refined as rotating group:
 C1(H1A,H1B,H1C), C5(H5A,H5B,H5C), C13(H13A,H13B,H13C), C16(H16A,H16B,H16C),
 C1A(H1AA,H1AB,H1AC), C5A(H5AA,H5AB,H5AC), C16A(H16D,H16E,H16F), C13A(H13D,H13E,
 H13F)
;
_olex2_submission_special_instructions 'No special instructions were received'

loop_
_space_group_symop_operation_xyz
'x, y, z'
'-x, -y, z'
'x+1/4, -y+1/4, z+1/4'
'-x+1/4, y+1/4, z+1/4'
'x, y+1/2, z+1/2'
'-x, -y+1/2, z+1/2'
'x+1/4, -y+3/4, z+3/4'
'-x+1/4, y+3/4, z+3/4'
'x+1/2, y, z+1/2'
'-x+1/2, -y, z+1/2'
'x+3/4, -y+1/4, z+3/4'
'-x+3/4, y+1/4, z+3/4'
'x+1/2, y+1/2, z'
'-x+1/2, -y+1/2, z'
'x+3/4, -y+3/4, z+1/4'
'-x+3/4, y+3/4, z+1/4'

loop_
_atom_site_label
_atom_site_type_symbol
_atom_site_fract_x
_atom_site_fract_y
_atom_site_fract_z
_atom_site_U_iso_or_equiv
_atom_site_adp_type
_atom_site_occupancy
_atom_site_site_symmetry_order
_atom_site_calc_flag
_atom_site_refinement_flags_posn
_atom_site_refinement_flags_adp
_atom_site_refinement_flags_occupancy
_atom_site_disorder_assembly
_atom_site_disorder_group
C1 C 0.6172(8) 0.5682(5) 0.3326(11) 0.075(4) Uani 0.5 1 d . U . A 1
H1A H 0.6456 0.5841 0.3604 0.113 Uiso 0.5 1 calc GR U . A 1
H1B H 0.5779 0.5787 0.3390 0.113 Uiso 0.5 1 calc GR U . A 1
H1C H 0.6271 0.5673 0.2760 0.113 Uiso 0.5 1 calc GR U . A 1
C2 C 0.6190(9) 0.5286(4) 0.3672(11) 0.065(4) Uani 0.5 1 d . U . A 1
C3 C 0.6644(6) 0.5097(4) 0.4097(8) 0.065(4) Uani 0.5 1 d . U . A 1
H3 H 0.7004 0.5204 0.4261 0.079 Uiso 0.5 1 calc R U . A 1
C4 C 0.6467(6) 0.4728(4) 0.4230(10) 0.068(4) Uani 0.5 1 d . U . A 1
C5 C 0.6798(8) 0.4413(4) 0.4641(12) 0.095(4) Uani 0.5 1 d . U . A 1
H5A H 0.7195 0.4397 0.4424 0.143 Uiso 0.5 1 calc GR U . A 1
H5B H 0.6594 0.4175 0.4553 0.143 Uiso 0.5 1 calc GR U . A 1
H5C H 0.6819 0.4464 0.5212 0.143 Uiso 0.5 1 calc GR U . A 1
C6 C 0.5515(5) 0.4371(4) 0.3866(10) 0.062(3) Uani 0.5 1 d . U . A 1
H6A H 0.5139 0.4444 0.4112 0.074 Uiso 0.5 1 calc R U . A 1
H6B H 0.5681 0.4164 0.4189 0.074 Uiso 0.5 1 calc R U . A 1
C7 C 0.5394(6) 0.4225(4) 0.3062(8) 0.060(3) Uani 0.5 1 d . U . A 1
C8 C 0.5454(7) 0.3851(4) 0.2781(10) 0.068(4) Uani 0.5 1 d . U . A 1
H8 H 0.5586 0.3638 0.3067 0.081 Uiso 0.5 1 calc R U . A 1
C9 C 0.5269(6) 0.3869(4) 0.1963(9) 0.075(3) Uani 0.5 1 d . U . A 1
H9 H 0.5252 0.3663 0.1606 0.089 Uiso 0.5 1 calc R U . A 1
C10 C 0.5123(6) 0.4230(4) 0.1785(10) 0.053(3) Uani 0.5 1 d . U . A 1
C11 C 0.4900(6) 0.4406(4) 0.1007(8) 0.061(3) Uani 0.5 1 d . U . A 1
H11A H 0.5176 0.4604 0.0835 0.073 Uiso 0.5 1 calc R U . A 1
H11B H 0.4891 0.4211 0.0588 0.073 Uiso 0.5 1 calc R U . A 1
C12 C 0.3768(6) 0.4454(4) 0.0793(10) 0.047(3) Uani 0.5 1 d . U . A 1
C13 C 0.3745(6) 0.4116(4) 0.0213(9) 0.067(4) Uani 0.5 1 d . U . A 1
H13A H 0.3336 0.4056 0.0093 0.100 Uiso 0.5 1 calc GR U . A 1
H13B H 0.3934 0.3899 0.0459 0.100 Uiso 0.5 1 calc GR U . A 1
H13C H 0.3950 0.4181 -0.0279 0.100 Uiso 0.5 1 calc GR U . A 1
C14 C 0.3367(7) 0.4703(5) 0.1081(12) 0.056(3) Uani 0.5 1 d . U . A 1
H14 H 0.2960 0.4700 0.0969 0.067 Uiso 0.5 1 calc R U . A 1
C15 C 0.3652(10) 0.4963(6) 0.1567(16) 0.052(4) Uani 0.5 1 d . U . A 1
C16 C 0.3426(12) 0.5298(6) 0.2008(18) 0.069(5) Uani 0.5 1 d . U . A 1
H16A H 0.3000 0.5313 0.1945 0.104 Uiso 0.5 1 calc GR U . A 1
H16B H 0.3607 0.5526 0.1794 0.104 Uiso 0.5 1 calc GR U . A 1
H16C H 0.3522 0.5274 0.2572 0.104 Uiso 0.5 1 calc GR U . A 1
C17 C 0.52360(19) 0.60266(10) 0.8127(3) 0.0669(11) Uani 1 1 d . . . . .
H17A H 0.5224 0.6290 0.8292 0.100 Uiso 1 1 calc R . . . .
H17B H 0.5618 0.5919 0.8263 0.100 Uiso 1 1 calc R . . . .
H17C H 0.5175 0.6010 0.7552 0.100 Uiso 1 1 calc R . . . .
C18 C 0.47546(17) 0.58084(9) 0.8554(3) 0.0523(8) Uani 1 1 d . . . . .
C19 C 0.43261(18) 0.59476(11) 0.9084(2) 0.0608(10) Uani 1 1 d . . . . .
H19 H 0.4291 0.6199 0.9266 0.073 Uiso 1 1 calc R . . . .
C20 C 0.39625(16) 0.56447(11) 0.9293(2) 0.0567(10) Uani 1 1 d . . . . .
C21 C 0.3437(2) 0.56248(15) 0.9828(3) 0.0954(17) Uani 1 1 d . . . . .
H21A H 0.3358 0.5874 1.0050 0.143 Uiso 1 1 calc R . . . .
H21B H 0.3097 0.5540 0.9522 0.143 Uiso 1 1 calc R . . . .
H21C H 0.3514 0.5448 1.0260 0.143 Uiso 1 1 calc R . . . .
C22 C 0.3985(2) 0.49409(10) 0.8896(3) 0.0573(10) Uani 1 1 d . . . . .
H22A H 0.3647 0.4918 0.9261 0.069 Uiso 1 1 calc R . . . .
H22B H 0.4303 0.4782 0.9109 0.069 Uiso 1 1 calc R . . . .
C23 C 0.38081(15) 0.47919(9) 0.8089(2) 0.0508(9) Uani 1 1 d . . . . .
C24 C 0.32761(17) 0.46272(11) 0.7848(3) 0.0711(12) Uani 1 1 d . . . . .
H24 H 0.2935 0.4597 0.8163 0.085 Uiso 1 1 calc R . . . .
C25 C 0.33489(16) 0.45153(11) 0.7046(3) 0.0703(12) Uani 1 1 d . . . . .
H25 H 0.3065 0.4395 0.6724 0.084 Uiso 1 1 calc R . . . .
C26 C 0.39224(14) 0.46156(10) 0.6815(2) 0.0497(9) Uani 1 1 d . . . . .
C27 C 0.42270(14) 0.45720(10) 0.6019(3) 0.0518(9) Uani 1 1 d . . . . .
H27A H 0.3967 0.4433 0.5653 0.062 Uiso 1 1 calc R . . . .
H27B H 0.4295 0.4824 0.5789 0.062 Uiso 1 1 calc R . . . .
C28 C 0.49715(14) 0.40286(9) 0.5776(2) 0.0457(8) Uani 1 1 d . . . . .
C29 C 0.45776(17) 0.37824(11) 0.5267(3) 0.0663(11) Uani 1 1 d . . . . .
H29A H 0.4789 0.3554 0.5116 0.099 Uiso 1 1 calc R . . . .
H29B H 0.4227 0.3715 0.5569 0.099 Uiso 1 1 calc R . . . .
H29C H 0.4463 0.3920 0.4788 0.099 Uiso 1 1 calc R . . . .
C30 C 0.55548(14) 0.39763(9) 0.6016(2) 0.0477(8) Uani 1 1 d . . . . .
H30 H 0.5796 0.3767 0.5899 0.057 Uiso 1 1 calc R . . . .
C31 C 0.57144(14) 0.42961(9) 0.6466(2) 0.0448(8) Uani 1 1 d . . . . .
C32 C 0.63006(15) 0.43812(11) 0.6871(3) 0.0570(10) Uani 1 1 d . . . . .
H32A H 0.6573 0.4174 0.6775 0.085 Uiso 1 1 calc R . . . .
H32B H 0.6464 0.4614 0.6653 0.085 Uiso 1 1 calc R . . . .
H32C H 0.6239 0.4410 0.7443 0.085 Uiso 1 1 calc R . . . .
N1 N 0.5735(8) 0.5026(4) 0.3553(13) 0.062(3) Uani 0.5 1 d . U . A 1
N2 N 0.5916(6) 0.4693(3) 0.3910(8) 0.065(3) Uani 0.5 1 d . U . A 1
N3B N 0.5183(10) 0.4460(7) 0.2474(10) 0.052(3) Uani 0.5 1 d . U . A 1
N4 N 0.4305(6) 0.4571(4) 0.1094(9) 0.046(3) Uani 0.5 1 d . U . A 1
N5 N 0.4231(10) 0.4881(6) 0.1559(15) 0.049(3) Uani 0.5 1 d . U . A 1
N6 N 0.46723(12) 0.54320(8) 0.8434(2) 0.0505(7) Uani 1 1 d . . . . .
N7 N 0.41848(12) 0.53392(8) 0.88897(19) 0.0492(7) Uani 1 1 d . . . . .
N8 N 0.42051(10) 0.47839(7) 0.74559(19) 0.0427(6) Uani 1 1 d . . . . .
N9 N 0.48009(12) 0.43689(8) 0.60810(19) 0.0445(6) Uani 1 1 d . . . . .
N10 N 0.52539(12) 0.45434(8) 0.65102(19) 0.0453(7) Uani 1 1 d . . . . .
Cu1 Cu 0.5000 0.5000 0.25795(4) 0.0477(2) Uani 1 2 d S T P . .
Cu2 Cu 0.5000 0.5000 0.74587(3) 0.04033(17) Uani 1 2 d S T P . .
C1A C 0.6148(10) 0.5782(5) 0.3101(11) 0.073(4) Uani 0.5 1 d . U . A 2
H1AA H 0.6311 0.5986 0.3423 0.110 Uiso 0.5 1 calc GR U . A 2
H1AB H 0.5735 0.5833 0.2991 0.110 Uiso 0.5 1 calc GR U . A 2
H1AC H 0.6363 0.5764 0.2600 0.110 Uiso 0.5 1 calc GR U . A 2
C2A C 0.6201(7) 0.5417(4) 0.3547(10) 0.053(3) Uani 0.5 1 d . U . A 2
C3A C 0.6675(6) 0.5263(3) 0.3982(9) 0.064(3) Uani 0.5 1 d . U . A 2
H3A H 0.7044 0.5380 0.4057 0.076 Uiso 0.5 1 calc R U . A 2
N1A N 0.5745(8) 0.5159(3) 0.3565(11) 0.052(3) Uani 0.5 1 d . U . A 2
C4A C 0.6511(6) 0.4903(4) 0.4291(9) 0.056(3) Uani 0.5 1 d . U . A 2
N2A N 0.5941(5) 0.4857(3) 0.4019(7) 0.050(2) Uani 0.5 1 d . U . A 2
C5A C 0.6840(8) 0.4625(4) 0.4762(12) 0.102(5) Uani 0.5 1 d . U . A 2
H5AA H 0.7254 0.4697 0.4780 0.153 Uiso 0.5 1 calc GR U . A 2
H5AB H 0.6802 0.4377 0.4517 0.153 Uiso 0.5 1 calc GR U . A 2
H5AC H 0.6683 0.4617 0.5303 0.153 Uiso 0.5 1 calc GR U . A 2
C6A C 0.5534(5) 0.4531(3) 0.4136(7) 0.054(2) Uani 0.5 1 d . U . A 2
H6AA H 0.5150 0.4626 0.4319 0.065 Uiso 0.5 1 calc R U . A 2
H6AB H 0.5694 0.4366 0.4556 0.065 Uiso 0.5 1 calc R U . A 2
N5A N 0.4321(10) 0.4804(6) 0.1697(15) 0.052(4) Uani 0.5 1 d . U . A 2
C7A C 0.5448(6) 0.4304(4) 0.3381(10) 0.056(3) Uani 0.5 1 d . U . A 2
C10A C 0.5219(6) 0.4215(4) 0.2117(10) 0.058(3) Uani 0.5 1 d . U . A 2
C15A C 0.3737(12) 0.4877(6) 0.1539(15) 0.053(4) Uani 0.5 1 d . U . A 2
N4A N 0.4451(7) 0.4488(4) 0.1210(10) 0.055(3) Uani 0.5 1 d . U . A 2
C8A C 0.5519(5) 0.3930(3) 0.3231(8) 0.072(3) Uani 0.5 1 d . U . A 2
H8A H 0.5647 0.3747 0.3603 0.086 Uiso 0.5 1 calc R U . A 2
C9A C 0.5364(6) 0.3858(4) 0.2408(10) 0.069(4) Uani 0.5 1 d . U . A 2
H9A H 0.5362 0.3625 0.2133 0.082 Uiso 0.5 1 calc R U . A 2
C11A C 0.5037(5) 0.4320(4) 0.1272(10) 0.059(3) Uani 0.5 1 d . U . A 2
H11C H 0.5327 0.4499 0.1055 0.070 Uiso 0.5 1 calc R U . A 2
H11D H 0.5049 0.4091 0.0938 0.070 Uiso 0.5 1 calc R U . A 2
C14A C 0.3493(8) 0.4607(5) 0.0984(11) 0.057(4) Uani 0.5 1 d . U . A 2
H14A H 0.3101 0.4591 0.0802 0.069 Uiso 0.5 1 calc R U . A 2
C16A C 0.3377(12) 0.5195(6) 0.1953(15) 0.068(5) Uani 0.5 1 d . U . A 2
H16D H 0.3171 0.5092 0.2414 0.102 Uiso 0.5 1 calc GR U . A 2
H16E H 0.3091 0.5298 0.1578 0.102 Uiso 0.5 1 calc GR U . A 2
H16F H 0.3642 0.5395 0.2127 0.102 Uiso 0.5 1 calc GR U . A 2
C12A C 0.3962(6) 0.4374(5) 0.0778(11) 0.052(3) Uani 0.5 1 d . U . A 2
C13A C 0.3991(7) 0.4043(5) 0.0196(13) 0.084(5) Uani 0.5 1 d . U . A 2
H13D H 0.4376 0.4038 -0.0059 0.126 Uiso 0.5 1 calc GR U . A 2
H13E H 0.3687 0.4072 -0.0210 0.126 Uiso 0.5 1 calc GR U . A 2
H13F H 0.3928 0.3808 0.0484 0.126 Uiso 0.5 1 calc GR U . A 2
N3A N 0.5271(9) 0.4484(6) 0.2687(10) 0.051(3) Uani 0.5 1 d . U . A 2

loop_
_atom_site_aniso_label
_atom_site_aniso_U_11
_atom_site_aniso_U_22
_atom_site_aniso_U_33
_atom_site_aniso_U_23
_atom_site_aniso_U_13
_atom_site_aniso_U_12
C1 0.069(6) 0.084(10) 0.073(11) 0.013(7) -0.016(7) -0.016(7)
C2 0.062(6) 0.079(8) 0.055(8) 0.011(6) 0.002(5) -0.007(6)
C3 0.050(6) 0.095(9) 0.051(7) 0.017(7) -0.010(5) -0.005(6)
C4 0.047(5) 0.100(8) 0.059(6) 0.017(7) -0.005(4) 0.001(5)
C5 0.069(7) 0.128(10) 0.089(8) 0.042(10) -0.025(6) 0.014(8)
C6 0.049(5) 0.069(7) 0.068(8) 0.019(5) 0.000(5) 0.000(5)
C7 0.043(5) 0.059(6) 0.077(7) 0.014(5) -0.002(5) 0.004(4)
C8 0.059(7) 0.051(5) 0.093(10) 0.010(6) -0.011(8) 0.009(4)
C9 0.058(6) 0.066(5) 0.100(8) 0.002(5) -0.005(6) 0.013(4)
C10 0.040(5) 0.051(5) 0.068(7) 0.004(5) 0.001(5) 0.010(4)
C11 0.051(6) 0.076(7) 0.056(6) -0.011(5) 0.009(4) 0.015(5)
C12 0.047(7) 0.052(6) 0.043(5) -0.003(4) 0.005(6) -0.006(5)
C13 0.093(10) 0.059(6) 0.048(5) -0.010(4) 0.021(7) -0.022(6)
C14 0.051(6) 0.066(7) 0.051(6) -0.010(5) 0.003(5) 0.000(5)
C15 0.049(7) 0.055(8) 0.053(6) -0.006(6) -0.005(5) 0.006(5)
C16 0.049(6) 0.069(9) 0.090(9) -0.035(8) -0.016(6) 0.003(6)
C17 0.077(2) 0.047(2) 0.077(3) -0.001(2) -0.012(2) -0.0097(19)
C18 0.064(2) 0.041(2) 0.052(2) 0.0040(17) -0.018(2) 0.0017(16)
C19 0.087(3) 0.043(2) 0.052(2) -0.0061(17) -0.009(2) 0.0146(19)
C20 0.069(2) 0.058(2) 0.043(2) -0.0040(18) -0.0018(18) 0.0201(19)
C21 0.111(4) 0.087(3) 0.088(4) -0.005(3) 0.038(3) 0.032(3)
C22 0.063(2) 0.047(2) 0.062(3) 0.0079(18) 0.021(2) 0.0011(16)
C23 0.0470(19) 0.0409(19) 0.064(2) 0.0010(17) 0.0132(18) -0.0024(15)
C24 0.049(2) 0.061(2) 0.103(4) -0.015(2) 0.026(2) -0.0132(17)
C25 0.042(2) 0.065(2) 0.105(4) -0.022(2) 0.001(2) -0.0117(16)
C26 0.0417(18) 0.0432(19) 0.064(2) -0.0104(16) -0.0021(16) -0.0002(14)
C27 0.0451(18) 0.051(2) 0.059(2) -0.0069(17) -0.0108(18) 0.0039(15)
C28 0.053(2) 0.0392(18) 0.0448(19) -0.0045(15) 0.0066(15) -0.0046(14)
C29 0.066(2) 0.057(2) 0.076(3) -0.0212(19) -0.0011(19) -0.0072(17)
C30 0.0506(19) 0.0407(17) 0.052(2) -0.0005(15) 0.0080(17) 0.0061(14)
C31 0.0439(18) 0.0440(18) 0.0463(19) 0.0044(15) 0.0039(15) 0.0023(14)
C32 0.0458(19) 0.057(2) 0.068(3) -0.0053(19) -0.0044(18) 0.0099(16)
N1 0.044(5) 0.072(7) 0.069(6) 0.019(7) -0.001(4) -0.002(6)
N2 0.049(4) 0.076(6) 0.070(6) 0.023(5) -0.011(4) 0.003(5)
N3B 0.040(7) 0.056(6) 0.060(7) 0.009(5) -0.001(5) 0.004(5)
N4 0.040(5) 0.049(6) 0.049(5) -0.008(4) 0.010(4) 0.004(3)
N5 0.049(7) 0.050(7) 0.047(7) -0.010(6) 0.000(4) 0.006(4)
N6 0.0517(17) 0.0443(17) 0.0555(19) 0.0019(14) 0.0048(15) 0.0016(12)
N7 0.0564(17) 0.0445(16) 0.0468(18) 0.0006(14) 0.0057(14) 0.0050(13)
N8 0.0384(12) 0.0384(13) 0.0514(16) -0.0013(13) 0.0027(13) 0.0003(10)
N9 0.0419(14) 0.0429(15) 0.0486(17) -0.0050(13) -0.0034(14) 0.0005(12)
N10 0.0429(15) 0.0416(15) 0.0515(17) -0.0052(13) -0.0092(13) -0.0004(13)
Cu1 0.0439(3) 0.0489(3) 0.0504(5) 0.000 0.000 0.0027(2)
Cu2 0.0372(3) 0.0382(3) 0.0456(4) 0.000 0.000 -0.0028(2)
C1A 0.088(8) 0.067(7) 0.064(9) 0.024(6) -0.003(6) -0.016(6)
C2A 0.055(5) 0.064(7) 0.041(6) 0.019(6) 0.001(4) -0.011(5)
C3A 0.056(5) 0.076(7) 0.059(6) 0.021(6) -0.009(4) -0.016(5)
N1A 0.049(5) 0.049(6) 0.058(5) 0.023(5) -0.002(3) -0.003(5)
C4A 0.047(5) 0.072(8) 0.048(6) 0.024(6) -0.002(4) -0.007(5)
N2A 0.044(4) 0.057(5) 0.050(5) 0.018(5) 0.005(3) -0.007(4)
C5A 0.080(7) 0.124(10) 0.102(11) 0.062(11) -0.009(7) 0.007(8)
C6A 0.050(5) 0.061(6) 0.052(6) 0.026(4) 0.002(4) -0.006(5)
N5A 0.050(7) 0.053(8) 0.053(8) -0.012(6) 0.000(4) 0.001(4)
C7A 0.046(6) 0.054(5) 0.068(7) 0.013(5) 0.001(6) -0.005(4)
C10A 0.045(6) 0.052(6) 0.078(7) -0.001(5) 0.004(5) -0.003(4)
C15A 0.056(8) 0.057(8) 0.046(6) 0.000(6) 0.006(5) 0.003(5)
N4A 0.050(6) 0.049(6) 0.065(6) -0.016(5) 0.002(4) -0.004(4)
C8A 0.060(5) 0.055(5) 0.101(7) 0.018(5) 0.002(6) 0.001(4)
C9A 0.057(8) 0.053(5) 0.095(10) 0.002(6) 0.001(8) 0.013(4)
C11A 0.050(6) 0.050(6) 0.076(8) -0.021(6) 0.004(5) 0.004(4)
C14A 0.049(7) 0.072(9) 0.051(7) -0.010(5) 0.001(5) 0.005(5)
C16A 0.068(9) 0.072(10) 0.065(9) -0.008(8) -0.005(7) 0.010(8)
C12A 0.047(6) 0.061(7) 0.049(5) -0.002(5) 0.013(5) -0.012(5)
C13A 0.082(10) 0.085(8) 0.085(8) -0.034(6) 0.013(8) -0.023(7)
N3A 0.038(6) 0.047(5) 0.068(7) 0.006(5) 0.001(5) -0.002(4)

loop_
_atom_type_symbol
_atom_type_description
_atom_type_scat_dispersion_real
_atom_type_scat_dispersion_imag
_atom_type_scat_source
C C 0.0033 0.0016 'International Tables Vol C Tables 4.2.6.8 and 6.1.1.4'
H H 0.0000 0.0000 'International Tables Vol C Tables 4.2.6.8 and 6.1.1.4'
N N 0.0061 0.0033 'International Tables Vol C Tables 4.2.6.8 and 6.1.1.4'
Cu Cu 0.3201 1.2651 'International Tables Vol C Tables 4.2.6.8 and 6.1.1.4'

loop_
_geom_angle_atom_site_label_1
_geom_angle_atom_site_label_2
_geom_angle_atom_site_label_3
_geom_angle
_geom_angle_site_symmetry_1
_geom_angle_site_symmetry_3
H1A C1 H1B 109.5 . .
H1A C1 H1C 109.5 . .
H1B C1 H1C 109.5 . .
C2 C1 H1A 109.5 . .
C2 C1 H1B 109.5 . .
C2 C1 H1C 109.5 . .
C3 C2 C1 130.3(16) . .
N1 C2 C1 122.3(15) . .
N1 C2 C3 107.2(12) . .
C2 C3 H3 125.8 . .
C4 C3 C2 108.4(13) . .
C4 C3 H3 125.8 . .
C3 C4 C5 128.8(12) . .
N2 C4 C3 106.7(11) . .
N2 C4 C5 124.5(12) . .
C4 C5 H5A 109.5 . .
C4 C5 H5B 109.5 . .
C4 C5 H5C 109.5 . .
H5A C5 H5B 109.5 . .
H5A C5 H5C 109.5 . .
H5B C5 H5C 109.5 . .
H6A C6 H6B 107.4 . .
C7 C6 H6A 108.3 . .
C7 C6 H6B 108.3 . .
N2 C6 H6A 108.3 . .
N2 C6 H6B 108.3 . .
N2 C6 C7 115.9(12) . .
C8 C7 C6 128.1(14) . .
N3B C7 C6 120.7(14) . .
N3B C7 C8 111.2(13) . .
C7 C8 H8 127.8 . .
C7 C8 C9 104.4(12) . .
C9 C8 H8 127.8 . .
C8 C9 H9 125.6 . .
C10 C9 C8 108.9(14) . .
C10 C9 H9 125.6 . .
C9 C10 C11 130.7(14) . .
C9 C10 N3B 109.8(15) . .
N3B C10 C11 119.5(12) . .
C10 C11 H11A 109.2 . .
C10 C11 H11B 109.2 . .
H11A C11 H11B 107.9 . .
N4 C11 C10 112.2(11) . .
N4 C11 H11A 109.2 . .
N4 C11 H11B 109.2 . .
C14 C12 C13 134.8(13) . .
C14 C12 N4 105.6(12) . .
N4 C12 C13 119.5(12) . .
C12 C13 H13A 109.5 . .
C12 C13 H13B 109.5 . .
C12 C13 H13C 109.5 . .
H13A C13 H13B 109.5 . .
H13A C13 H13C 109.5 . .
H13B C13 H13C 109.5 . .
C12 C14 H14 125.5 . .
C12 C14 C15 109.0(14) . .
C15 C14 H14 125.5 . .
C14 C15 C16 131.1(18) . .
N5 C15 C14 107.9(15) . .
N5 C15 C16 121(2) . .
C15 C16 H16A 109.5 . .
C15 C16 H16B 109.5 . .
C15 C16 H16C 109.5 . .
H16A C16 H16B 109.5 . .
H16A C16 H16C 109.5 . .
H16B C16 H16C 109.5 . .
H17A C17 H17B 109.5 . .
H17A C17 H17C 109.5 . .
H17B C17 H17C 109.5 . .
C18 C17 H17A 109.5 . .
C18 C17 H17B 109.5 . .
C18 C17 H17C 109.5 . .
C19 C18 C17 128.1(3) . .
N6 C18 C17 121.8(4) . .
N6 C18 C19 110.0(3) . .
C18 C19 H19 126.4 . .
C20 C19 C18 107.3(3) . .
C20 C19 H19 126.4 . .
C19 C20 C21 131.1(4) . .
N7 C20 C19 105.4(3) . .
N7 C20 C21 123.5(4) . .
C20 C21 H21A 109.5 . .
C20 C21 H21B 109.5 . .
C20 C21 H21C 109.5 . .
H21A C21 H21B 109.5 . .
H21A C21 H21C 109.5 . .
H21B C21 H21C 109.5 . .
H22A C22 H22B 107.6 . .
C23 C22 H22A 108.7 . .
C23 C22 H22B 108.7 . .
N7 C22 H22A 108.7 . .
N7 C22 H22B 108.7 . .
N7 C22 C23 114.1(3) . .
C24 C23 C22 129.3(4) . .
N8 C23 C22 121.2(3) . .
N8 C23 C24 109.3(4) . .
C23 C24 H24 126.6 . .
C23 C24 C25 106.8(3) . .
C25 C24 H24 126.6 . .
C24 C25 H25 126.3 . .
C26 C25 C24 107.5(4) . .
C26 C25 H25 126.3 . .
C25 C26 C27 130.0(3) . .
N8 C26 C25 109.0(3) . .
N8 C26 C27 121.0(3) . .
C26 C27 H27A 109.0 . .
C26 C27 H27B 109.0 . .
H27A C27 H27B 107.8 . .
N9 C27 C26 112.9(3) . .
N9 C27 H27A 109.0 . .
N9 C27 H27B 109.0 . .
C30 C28 C29 130.3(3) . .
N9 C28 C29 123.5(3) . .
N9 C28 C30 106.2(3) . .
C28 C29 H29A 109.5 . .
C28 C29 H29B 109.5 . .
C28 C29 H29C 109.5 . .
H29A C29 H29B 109.5 . .
H29A C29 H29C 109.5 . .
H29B C29 H29C 109.5 . .
C28 C30 H30 126.5 . .
C28 C30 C31 107.0(3) . .
C31 C30 H30 126.5 . .
C30 C31 C32 128.5(3) . .
N10 C31 C30 110.3(3) . .
N10 C31 C32 121.2(3) . .
C31 C32 H32A 109.5 . .
C31 C32 H32B 109.5 . .
C31 C32 H32C 109.5 . .
H32A C32 H32B 109.5 . .
H32A C32 H32C 109.5 . .
H32B C32 H32C 109.5 . .
C2 N1 Cu1 130.8(12) . .
N2 N1 C2 106.3(14) . .
N2 N1 Cu1 118.7(9) . .
C4 N2 C6 131.4(11) . .
C4 N2 N1 111.4(12) . .
N1 N2 C6 117.2(11) . .
C7 N3B C10 105.7(17) . .
C7 N3B Cu1 126.7(12) . .
C10 N3B Cu1 127.6(12) . .
C12 N4 C11 130.6(13) . .
N5 N4 C11 119.3(14) . .
N5 N4 C12 110.0(12) . .
C15 N5 N4 107.5(17) . .
C15 N5 Cu1 130.1(17) . .
N4 N5 Cu1 116.5(10) . .
C18 N6 N7 105.1(3) . .
C18 N6 Cu2 134.0(3) . .
N7 N6 Cu2 118.7(2) . .
C20 N7 C22 129.4(3) . .
C20 N7 N6 112.2(3) . .
N6 N7 C22 118.4(3) . .
C23 N8 Cu2 125.9(2) . .
C26 N8 C23 107.3(3) . .
C26 N8 Cu2 126.6(2) . .
C28 N9 C27 130.4(3) . .
C28 N9 N10 111.9(3) . .
N10 N9 C27 117.7(3) . .
C31 N10 N9 104.6(3) . .
C31 N10 Cu2 132.0(2) . .
N9 N10 Cu2 118.2(2) . .
N1 Cu1 N1 91.4(10) . 2_665
N1 Cu1 N5 88.3(8) . 2_665
N1 Cu1 N5 172.5(5) 2_665 2_665
N1 Cu1 N5 172.5(5) . .
N1 Cu1 N5 88.3(8) 2_665 .
N3B Cu1 N1 100.1(7) 2_665 .
N3B Cu1 N1 87.1(5) 2_665 2_665
N3B Cu1 N1 100.1(7) . 2_665
N3B Cu1 N1 87.1(5) . .
N3B Cu1 N3B 169.7(10) . 2_665
N3B Cu1 N5 87.4(8) 2_665 .
N3B Cu1 N5 87.4(8) . 2_665
N3B Cu1 N5 85.5(6) . .
N3B Cu1 N5 85.5(6) 2_665 2_665
N5 Cu1 N5 92.9(13) 2_665 .
N1A Cu1 N1A 94.4(9) 2_665 .
N5A Cu1 N1A 84.1(9) 2_665 .
N5A Cu1 N1A 84.1(9) . 2_665
N5A Cu1 N1A 175.4(6) 2_665 2_665
N5A Cu1 N1A 175.4(6) . .
N5A Cu1 N5A 97.7(15) . 2_665
N3A Cu1 N1A 86.5(7) . 2_665
N3A Cu1 N1A 86.2(5) 2_665 2_665
N3A Cu1 N1A 86.2(5) . .
N3A Cu1 N1A 86.5(7) 2_665 .
N3A Cu1 N5A 89.3(7) 2_665 2_665
N3A Cu1 N5A 89.3(7) . .
N3A Cu1 N5A 97.7(8) 2_665 .
N3A Cu1 N5A 97.7(8) . 2_665
N3A Cu1 N3A 169.3(10) 2_665 .
N6 Cu2 N6 92.39(15) 2_665 .
N8 Cu2 N6 92.24(11) 2_665 .
N8 Cu2 N6 87.96(11) . .
N8 Cu2 N6 92.23(11) . 2_665
N8 Cu2 N6 87.95(11) 2_665 2_665
N8 Cu2 N8 179.73(19) 2_665 .
N8 Cu2 N10 87.45(10) 2_665 2_665
N8 Cu2 N10 92.36(11) . 2_665
N8 Cu2 N10 92.36(11) 2_665 .
N8 Cu2 N10 87.45(10) . .
N10 Cu2 N6 175.29(10) . .
N10 Cu2 N6 86.76(9) 2_665 .
N10 Cu2 N6 175.29(10) 2_665 2_665
N10 Cu2 N6 86.76(9) . 2_665
N10 Cu2 N10 94.47(15) 2_665 .
H1AA C1A H1AB 109.5 . .
H1AA C1A H1AC 109.5 . .
H1AB C1A H1AC 109.5 . .
C2A C1A H1AA 109.5 . .
C2A C1A H1AB 109.5 . .
C2A C1A H1AC 109.5 . .
C3A C2A C1A 130.8(13) . .
N1A C2A C1A 121.4(14) . .
N1A C2A C3A 107.8(12) . .
C2A C3A H3A 125.3 . .
C2A C3A C4A 109.5(11) . .
C4A C3A H3A 125.3 . .
C2A N1A Cu1 131.3(11) . .
C2A N1A N2A 106.3(13) . .
N2A N1A Cu1 114.7(8) . .
C3A C4A C5A 131.4(12) . .
N2A C4A C3A 103.4(10) . .
N2A C4A C5A 125.2(12) . .
N1A N2A C6A 118.0(11) . .
C4A N2A N1A 113.0(10) . .
C4A N2A C6A 129.0(11) . .
C4A C5A H5AA 109.5 . .
C4A C5A H5AB 109.5 . .
C4A C5A H5AC 109.5 . .
H5AA C5A H5AB 109.5 . .
H5AA C5A H5AC 109.5 . .
H5AB C5A H5AC 109.5 . .
N2A C6A H6AA 109.1 . .
N2A C6A H6AB 109.1 . .
N2A C6A C7A 112.5(9) . .
H6AA C6A H6AB 107.8 . .
C7A C6A H6AA 109.1 . .
C7A C6A H6AB 109.1 . .
C15A N5A Cu1 136.9(16) . .
C15A N5A N4A 103.9(15) . .
N4A N5A Cu1 118.6(11) . .
C8A C7A C6A 131.2(13) . .
C8A C7A N3A 109.2(15) . .
N3A C7A C6A 119.5(12) . .
C9A C10A C11A 127.7(15) . .
N3A C10A C9A 111.8(13) . .
N3A C10A C11A 120.4(13) . .
N5A C15A C14A 111.6(14) . .
N5A C15A C16A 124(2) . .
C14A C15A C16A 124(2) . .
N5A N4A C11A 118.2(12) . .
C12A N4A N5A 111.2(12) . .
C12A N4A C11A 130.4(12) . .
C7A C8A H8A 125.7 . .
C7A C8A C9A 108.6(13) . .
C9A C8A H8A 125.7 . .
C10A C9A C8A 103.4(13) . .
C10A C9A H9A 128.3 . .
C8A C9A H9A 128.3 . .
C10A C11A H11C 108.7 . .
C10A C11A H11D 108.7 . .
N4A C11A C10A 114.4(12) . .
N4A C11A H11C 108.7 . .
N4A C11A H11D 108.7 . .
H11C C11A H11D 107.6 . .
C15A C14A H14A 127.5 . .
C12A C14A C15A 105.0(14) . .
C12A C14A H14A 127.5 . .
C15A C16A H16D 109.5 . .
C15A C16A H16E 109.5 . .
C15A C16A H16F 109.5 . .
H16D C16A H16E 109.5 . .
H16D C16A H16F 109.5 . .
H16E C16A H16F 109.5 . .
N4A C12A C14A 108.2(13) . .
N4A C12A C13A 121.4(11) . .
C14A C12A C13A 130.3(13) . .
C12A C13A H13D 109.5 . .
C12A C13A H13E 109.5 . .
C12A C13A H13F 109.5 . .
H13D C13A H13E 109.5 . .
H13D C13A H13F 109.5 . .
H13E C13A H13F 109.5 . .
C7A N3A Cu1 127.3(13) . .
C10A N3A Cu1 124.9(11) . .
C10A N3A C7A 106.9(16) . .

loop_
_geom_bond_atom_site_label_1
_geom_bond_atom_site_label_2
_geom_bond_distance
_geom_bond_site_symmetry_2
C1 H1A 0.9600 .
C1 H1B 0.9600 .
C1 H1C 0.9600 .
C1 C2 1.497(16) .
C2 C3 1.40(2) .
C2 N1 1.38(2) .
C3 H3 0.9300 .
C3 C4 1.364(17) .
C4 C5 1.491(17) .
C4 N2 1.349(16) .
C5 H5A 0.9600 .
C5 H5B 0.9600 .
C5 H5C 0.9600 .
C6 H6A 0.9700 .
C6 H6B 0.9700 .
C6 C7 1.447(16) .
C6 N2 1.440(15) .
C7 C8 1.39(2) .
C7 N3B 1.35(2) .
C8 H8 0.9300 .
C8 C9 1.414(18) .
C9 H9 0.9300 .
C9 C10 1.336(17) .
C10 C11 1.509(17) .
C10 N3B 1.40(2) .
C11 H11A 0.9700 .
C11 H11B 0.9700 .
C11 N4 1.459(14) .
C12 C13 1.520(18) .
C12 C14 1.337(16) .
C12 N4 1.364(17) .
C13 H13A 0.9600 .
C13 H13B 0.9600 .
C13 H13C 0.9600 .
C14 H14 0.9300 .
C14 C15 1.37(3) .
C15 C16 1.47(2) .
C15 N5 1.33(2) .
C16 H16A 0.9600 .
C16 H16B 0.9600 .
C16 H16C 0.9600 .
C17 H17A 0.9600 .
C17 H17B 0.9600 .
C17 H17C 0.9600 .
C17 C18 1.496(6) .
C18 C19 1.386(5) .
C18 N6 1.342(4) .
C19 H19 0.9300 .
C19 C20 1.378(6) .
C20 C21 1.473(6) .
C20 N7 1.352(4) .
C21 H21A 0.9600 .
C21 H21B 0.9600 .
C21 H21C 0.9600 .
C22 H22A 0.9700 .
C22 H22B 0.9700 .
C22 C23 1.484(6) .
C22 N7 1.462(4) .
C23 C24 1.381(5) .
C23 N8 1.372(4) .
C24 H24 0.9300 .
C24 C25 1.390(6) .
C25 H25 0.9300 .
C25 C26 1.385(5) .
C26 C27 1.488(5) .
C26 N8 1.365(4) .
C27 H27A 0.9700 .
C27 H27B 0.9700 .
C27 N9 1.471(4) .
C28 C29 1.491(5) .
C28 C30 1.377(4) .
C28 N9 1.346(4) .
C29 H29A 0.9600 .
C29 H29B 0.9600 .
C29 H29C 0.9600 .
C30 H30 0.9300 .
C30 C31 1.388(5) .
C31 C32 1.502(5) .
C31 N10 1.347(4) .
C32 H32A 0.9600 .
C32 H32B 0.9600 .
C32 H32C 0.9600 .
N1 N2 1.366(16) .
N1 Cu1 2.30(2) .
N3B Cu1 1.94(2) .
N4 N5 1.34(2) .
N5 Cu1 2.44(2) .
N6 N7 1.365(4) .
N6 Cu2 2.324(3) .
N8 Cu2 1.933(2) .
N9 N10 1.379(4) .
N10 Cu2 2.305(3) .
Cu1 N1 2.30(2) 2_665
Cu1 N3B 1.94(2) 2_665
Cu1 N5 2.44(2) 2_665
Cu1 N1A 2.395(18) 2_665
Cu1 N1A 2.395(18) .
Cu1 N5A 2.21(2) .
Cu1 N5A 2.21(2) 2_665
Cu1 N3A 1.91(2) .
Cu1 N3A 1.91(2) 2_665
Cu2 N6 2.324(3) 2_665
Cu2 N8 1.933(2) 2_665
Cu2 N10 2.305(3) 2_665
C1A H1AA 0.9600 .
C1A H1AB 0.9600 .
C1A H1AC 0.9600 .
C1A C2A 1.477(15) .
C2A C3A 1.389(18) .
C2A N1A 1.363(18) .
C3A H3A 0.9300 .
C3A C4A 1.407(15) .
N1A N2A 1.367(16) .
C4A N2A 1.361(15) .
C4A C5A 1.445(17) .
N2A C6A 1.470(13) .
C5A H5AA 0.9600 .
C5A H5AB 0.9600 .
C5A H5AC 0.9600 .
C6A H6AA 0.9700 .
C6A H6AB 0.9700 .
C6A C7A 1.490(17) .
N5A C15A 1.36(3) .
N5A N4A 1.40(2) .
C7A C8A 1.339(16) .
C7A N3A 1.37(2) .
C10A C9A 1.37(2) .
C10A C11A 1.498(17) .
C10A N3A 1.34(2) .
C15A C14A 1.43(3) .
C15A C16A 1.53(2) .
N4A C11A 1.441(15) .
N4A C12A 1.367(18) .
C8A H8A 0.9300 .
C8A C9A 1.425(19) .
C9A H9A 0.9300 .
C11A H11C 0.9700 .
C11A H11D 0.9700 .
C14A H14A 0.9300 .
C14A C12A 1.370(15) .
C16A H16D 0.9600 .
C16A H16E 0.9600 .
C16A H16F 0.9600 .
C12A C13A 1.505(19) .
C13A H13D 0.9600 .
C13A H13E 0.9600 .
C13A H13F 0.9600 .

loop_
_geom_torsion_atom_site_label_1
_geom_torsion_atom_site_label_2
_geom_torsion_atom_site_label_3
_geom_torsion_atom_site_label_4
_geom_torsion
C1 C2 C3 C4 -175.1(17)
C1 C2 N1 N2 176.5(16)
C1 C2 N1 Cu1 21(3)
C2 C3 C4 C5 178.7(16)
C2 C3 C4 N2 -1.1(17)
C2 N1 N2 C4 -1.5(19)
C2 N1 N2 C6 -179.7(14)
C3 C2 N1 N2 0.8(19)
C3 C2 N1 Cu1 -155.2(13)
C3 C4 N2 C6 179.5(15)
C3 C4 N2 N1 1.7(18)
C5 C4 N2 C6 0(3)
C5 C4 N2 N1 -178.2(16)
C6 C7 C8 C9 179.2(13)
C6 C7 N3B C10 179.4(13)
C6 C7 N3B Cu1 -1(2)
C7 C6 N2 C4 -113.9(17)
C7 C6 N2 N1 63.8(18)
C7 C8 C9 C10 0.9(17)
C8 C7 N3B C10 -1.8(19)
C8 C7 N3B Cu1 177.9(15)
C8 C9 C10 C11 180.0(14)
C8 C9 C10 N3B -2.1(18)
C9 C10 C11 N4 117.9(15)
C9 C10 N3B C7 2.5(18)
C9 C10 N3B Cu1 -177.3(14)
C10 C11 N4 C12 -109.4(17)
C10 C11 N4 N5 68(2)
C11 C10 N3B C7 -179.4(12)
C11 C10 N3B Cu1 1(2)
C11 N4 N5 C15 -177.3(17)
C11 N4 N5 Cu1 -21(2)
C12 C14 C15 C16 178(2)
C12 C14 C15 N5 2(2)
C12 N4 N5 C15 1(2)
C12 N4 N5 Cu1 156.3(13)
C13 C12 C14 C15 -177.2(19)
C13 C12 N4 C11 -5(2)
C13 C12 N4 N5 177.1(16)
C14 C12 N4 C11 178.1(15)
C14 C12 N4 N5 0.6(19)
C14 C15 N5 N4 -1(3)
C14 C15 N5 Cu1 -152.8(18)
C16 C15 N5 N4 -178(2)
C16 C15 N5 Cu1 31(3)
C17 C18 C19 C20 177.1(4)
C17 C18 N6 N7 -177.3(3)
C17 C18 N6 Cu2 -15.1(5)
C18 C19 C20 C21 -179.6(4)
C18 C19 C20 N7 0.3(4)
C18 N6 N7 C20 -0.3(4)
C18 N6 N7 C22 -179.0(3)
C19 C18 N6 N7 0.5(4)
C19 C18 N6 Cu2 162.7(3)
C19 C20 N7 C22 178.6(4)
C19 C20 N7 N6 -0.1(4)
C21 C20 N7 C22 -1.5(6)
C21 C20 N7 N6 179.9(4)
C22 C23 C24 C25 -176.4(4)
C22 C23 N8 C26 177.0(3)
C22 C23 N8 Cu2 -6.4(4)
C23 C22 N7 C20 120.8(4)
C23 C22 N7 N6 -60.7(4)
C23 C24 C25 C26 -0.2(5)
C24 C23 N8 C26 0.3(4)
C24 C23 N8 Cu2 176.9(2)
C24 C25 C26 C27 -178.2(4)
C24 C25 C26 N8 0.4(5)
C25 C26 C27 N9 -126.4(4)
C25 C26 N8 C23 -0.4(4)
C25 C26 N8 Cu2 -177.0(2)
C26 C27 N9 C28 115.2(4)
C26 C27 N9 N10 -65.2(4)
C27 C26 N8 C23 178.3(3)
C27 C26 N8 Cu2 1.7(4)
C27 N9 N10 C31 179.9(3)
C27 N9 N10 Cu2 22.3(4)
C28 C30 C31 C32 179.7(4)
C28 C30 C31 N10 -0.2(4)
C28 N9 N10 C31 -0.5(4)
C28 N9 N10 Cu2 -158.0(2)
C29 C28 C30 C31 178.4(4)
C29 C28 N9 C27 1.3(6)
C29 C28 N9 N10 -178.3(3)
C30 C28 N9 C27 180.0(4)
C30 C28 N9 N10 0.3(4)
C30 C31 N10 N9 0.4(4)
C30 C31 N10 Cu2 153.5(2)
C32 C31 N10 N9 -179.5(3)
C32 C31 N10 Cu2 -26.4(5)
N1 C2 C3 C4 0.2(19)
N2 C6 C7 C8 126.3(15)
N2 C6 C7 N3B -55.2(18)
N3B C7 C8 C9 0.6(18)
N3B C10 C11 N4 -59.8(18)
N4 C12 C14 C15 -2(2)
N6 C18 C19 C20 -0.5(4)
N7 C22 C23 C24 -124.5(4)
N7 C22 C23 N8 59.4(4)
N8 C23 C24 C25 0.0(4)
N8 C26 C27 N9 55.1(4)
N9 C28 C30 C31 -0.1(4)
Cu1 N1 N2 C4 157.9(12)
Cu1 N1 N2 C6 -20(2)
Cu1 N1A N2A C4A 152.3(10)
Cu1 N1A N2A C6A -26.5(15)
Cu1 N5A C15A C14A -168(2)
Cu1 N5A C15A C16A 8(4)
Cu1 N5A N4A C11A -4(3)
Cu1 N5A N4A C12A 172.0(14)
Cu2 N6 N7 C20 -165.8(2)
Cu2 N6 N7 C22 15.4(4)
C1A C2A C3A C4A -179.3(16)
C1A C2A N1A Cu1 33(2)
C1A C2A N1A N2A 179.7(14)
C2A C3A C4A N2A 0.3(16)
C2A C3A C4A C5A 178.5(17)
C2A N1A N2A C4A -0.8(17)
C2A N1A N2A C6A -179.6(12)
C3A C2A N1A Cu1 -145.8(12)
C3A C2A N1A N2A 1.0(17)
C3A C4A N2A N1A 0.3(16)
C3A C4A N2A C6A 178.9(12)
N1A C2A C3A C4A -0.8(18)
N1A N2A C6A C7A 70.8(15)
C4A N2A C6A C7A -107.8(14)
N2A C6A C7A C8A 125.7(13)
N2A C6A C7A N3A -53.8(17)
C5A C4A N2A N1A -178.0(16)
C5A C4A N2A C6A 1(2)
C6A C7A C8A C9A 178.8(13)
C6A C7A N3A Cu1 -10(2)
C6A C7A N3A C10A -178.9(12)
N5A C15A C14A C12A -3(2)
N5A N4A C11A C10A 53(2)
N5A N4A C12A C14A -1(2)
N5A N4A C12A C13A 178.8(18)
C7A C8A C9A C10A 1.2(16)
C15A N5A N4A C11A -176.2(17)
C15A N5A N4A C12A 0(2)
C15A C14A C12A N4A 2(2)
C15A C14A C12A C13A -177.7(19)
N4A N5A C15A C14A 2(3)
N4A N5A C15A C16A 178(2)
C8A C7A N3A Cu1 170.7(14)
C8A C7A N3A C10A 1.5(18)
C9A C10A C11A N4A 119.8(16)
C9A C10A N3A Cu1 -170.2(15)
C9A C10A N3A C7A -0.7(19)
C11A C10A C9A C8A 178.0(12)
C11A C10A N3A Cu1 11(2)
C11A C10A N3A C7A -179.2(13)
C11A N4A C12A C14A 173.7(17)
C11A N4A C12A C13A -6(3)
C16A C15A C14A C12A -178.8(19)
C12A N4A C11A C10A -121.6(18)
N3A C7A C8A C9A -1.7(17)
N3A C10A C9A C8A -0.3(18)
N3A C10A C11A N4A -62.0(18)

loop_
_twin_individual_id
_twin_individual_mass_fraction_refined
1 0.55(3)
2 0.45(3)
